data_4021001
loop_
_publ_author_name
'Tanasri Bunlaksananusorn'
'Paul Knochel'

_publ_section_title
;
 t-BuOK-Mediated Hydrophosphination of Functionalized Alkenes:
 A Novel Synthesis of Chiral P,N- and P,P-Ligands
;
_journal_name_full 'Journal of Organic Chemistry'
_journal_page_first 4595
_journal_page_last 4601
_journal_paper_doi 10.1021/jo030383u
_journal_volume 69
_journal_year 2004
_chemical_formula_sum 'C27 H30 N O P'
_chemical_formula_weight 415.49
_space_group_IT_number 4
_symmetry_cell_setting monoclinic
_symmetry_space_group_name_Hall 'P 2yb'
_symmetry_space_group_name_H-M 'P 1 21 1'
_cell_angle_alpha 90.00
_cell_angle_beta 103.508(13)
_cell_angle_gamma 90.00
_cell_formula_units_Z 2
_cell_length_a 9.438(2)
_cell_length_b 12.0630(14)
_cell_length_c 10.7010(9)
_cell_measurement_temperature 293(2)
_cell_volume 1184.6(3)
_diffrn_ambient_temperature 293(2)
_exptl_crystal_density_diffrn 1.165
_refine_ls_R_factor_obs 0.0387
_refine_ls_wR_factor_obs 0.0970
_cod_original_sg_symbol_H-M 'P 21'
_cod_database_code 4021001

loop_
_symmetry_equiv_pos_as_xyz
'x, y, z'
'-x, y+1/2, -z'

loop_
_atom_site_aniso_label
_atom_site_aniso_U_11
_atom_site_aniso_U_22
_atom_site_aniso_U_33
_atom_site_aniso_U_23
_atom_site_aniso_U_13
_atom_site_aniso_U_12
P1 0.0497(3) 0.0472(3) 0.0458(3) -0.0012(3) 0.0174(2) -0.0013(3)
O1 0.0685(11) 0.0566(10) 0.0647(11) 0.0079(8) 0.0241(9) -0.0019(8)
N1 0.095(2) 0.092(2) 0.0624(15) -0.0077(13) 0.0331(13) -0.0267(15)
C1 0.0508(12) 0.052(2) 0.0519(11) -0.0089(9) 0.0174(9) -0.0041(9)
C2 0.0476(12) 0.0610(15) 0.0635(15) -0.0093(12) 0.0182(11) -0.0019(11)
C3 0.0465(14) 0.089(2) 0.086(2) -0.015(2) 0.0165(13) 0.0020(15)
C4 0.051(2) 0.120(3) 0.098(2) -0.018(2) 0.0160(15) -0.019(2)
C5 0.066(2) 0.094(2) 0.114(3) -0.035(2) 0.016(2) -0.028(2)
C6 0.060(2) 0.087(2) 0.070(2) -0.0274(15) 0.0156(13) -0.0075(15)
C7 0.059(2) 0.118(3) 0.125(3) -0.011(2) 0.020(2) 0.022(2)
C8 0.055(2) 0.108(2) 0.070(2) -0.010(2) 0.0018(13) 0.003(2)
C9 0.083(2) 0.110(3) 0.072(2) 0.011(2) 0.004(2) 0.013(2)
C10 0.072(2) 0.183(5) 0.093(2) -0.011(3) -0.007(2) 0.001(3)
C11 0.0485(13) 0.079(2) 0.063(2) -0.0170(15) 0.0232(11) -0.0080(13)
C12 0.109(3) 0.131(3) 0.075(2) 0.007(2) 0.031(2) -0.039(2)
C13 0.102(3) 0.189(6) 0.063(2) -0.025(3) 0.030(2) -0.008(3)
C14 0.104(3) 0.168(5) 0.078(3) -0.048(3) 0.019(2) 0.028(3)
C15 0.075(2) 0.104(3) 0.078(2) -0.029(2) 0.016(2) 0.016(2)
C16 0.0521(13) 0.0594(15) 0.0481(12) -0.0074(11) 0.0133(10) 0.0044(11)
C17 0.090(2) 0.081(2) 0.0579(15) -0.0022(14) 0.0355(14) 0.003(2)
C18 0.121(3) 0.116(3) 0.065(2) -0.019(2) 0.047(2) 0.004(2)
C19 0.098(2) 0.120(3) 0.079(2) -0.047(2) 0.026(2) 0.010(2)
C20 0.095(2) 0.077(2) 0.106(3) -0.036(2) 0.030(2) -0.001(2)
C21 0.086(2) 0.062(2) 0.081(2) -0.0182(14) 0.037(2) -0.0060(14)
C22 0.0524(12) 0.059(2) 0.0490(12) -0.0104(10) 0.0179(9) 0.0009(10)
C23 0.076(2) 0.081(2) 0.066(2) -0.0071(14) 0.0145(14) -0.016(2)
C24 0.088(2) 0.133(4) 0.084(2) -0.024(2) -0.008(2) -0.026(2)
C25 0.115(3) 0.113(3) 0.059(2) 0.000(2) -0.006(2) 0.015(3)
C26 0.104(3) 0.085(2) 0.057(2) 0.0087(15) 0.015(2) 0.020(2)
C27 0.079(2) 0.059(2) 0.061(2) 0.0048(12) 0.0187(13) 0.0021(13)

loop_
_atom_site_label
_atom_site_type_symbol
_atom_site_fract_x
_atom_site_fract_y
_atom_site_fract_z
_atom_site_U_iso_or_equiv
_atom_site_thermal_displace_type
_atom_site_occupancy
_atom_site_calc_flag
_atom_site_refinement_flags
_atom_site_disorder_group
P1 P 0.43201(6) 0.36744(5) 0.79704(5) 0.0465(2) Uani 1 d . .
O1 O 0.4646(2) 0.47796(14) 0.7515(2) 0.0619(5) Uani 1 d . .
N1 N 0.2085(3) 0.3207(3) 1.0658(2) 0.0809(8) Uani 1 d . .
C1 C 0.2465(2) 0.3414(2) 0.8086(2) 0.0507(6) Uani 1 d . .
H1 H 0.2501(2) 0.2754(2) 0.8626(2) 0.061 Uiso 1 calc R .
C2 C 0.1764(2) 0.4349(2) 0.8746(2) 0.0565(6) Uani 1 d . .
H2 H 0.2220(2) 0.5050(2) 0.8595(2) 0.068 Uiso 1 calc R .
C3 C 0.0158(3) 0.4363(3) 0.7914(3) 0.0740(8) Uani 1 d . .
C4 C -0.0518(3) 0.3221(3) 0.8069(4) 0.0896(11) Uani 1 d . .
H4A H -0.0290(3) 0.2995(3) 0.8963(4) 0.108 Uiso 1 calc R .
H4B H -0.1569(3) 0.3241(3) 0.7754(4) 0.108 Uiso 1 calc R .
C5 C 0.0166(4) 0.2439(3) 0.7270(4) 0.0924(11) Uani 1 d . .
H5A H -0.0556(4) 0.2154(3) 0.6543(4) 0.111 Uiso 1 calc R .
H5B H 0.0644(4) 0.1823(3) 0.7782(4) 0.111 Uiso 1 calc R .
C6 C 0.1276(3) 0.3181(3) 0.6827(3) 0.0722(8) Uani 1 d . .
H6 H 0.1648(3) 0.2882(3) 0.6114(3) 0.087 Uiso 1 calc R .
C7 C -0.0704(4) 0.5346(4) 0.8171(4) 0.1008(12) Uani 1 d . .
H7A H -0.0226(14) 0.6015(4) 0.8009(22) 0.121 Uiso 1 calc R .
H7B H -0.0776(22) 0.5334(11) 0.9051(7) 0.121 Uiso 1 calc R .
H7C H -0.1664(9) 0.5319(11) 0.7617(17) 0.121 Uiso 1 calc R .
C8 C 0.0435(3) 0.4273(3) 0.6536(3) 0.0800(8) Uani 1 d . .
C9 C 0.1296(4) 0.5232(3) 0.6118(3) 0.0904(10) Uani 1 d . .
H9A H 0.0786(13) 0.5916(4) 0.6150(21) 0.108 Uiso 1 calc R .
H9B H 0.1393(21) 0.5104(10) 0.5257(8) 0.108 Uiso 1 calc R .
H9C H 0.2245(9) 0.5274(12) 0.6687(13) 0.108 Uiso 1 calc R .
C10 C -0.0981(4) 0.4157(5) 0.5466(4) 0.120(2) Uani 1 d . .
H10A H -0.1562(15) 0.4813(11) 0.5444(19) 0.144 Uiso 1 calc R .
H10B H -0.1521(16) 0.3525(15) 0.5640(15) 0.144 Uiso 1 calc R .
H10C H -0.0736(4) 0.4063(24) 0.4651(5) 0.144 Uiso 1 calc R .
C11 C 0.1936(3) 0.4234(3) 1.0162(3) 0.0617(7) Uani 1 d . .
C12 C 0.2254(5) 0.3104(4) 1.1931(3) 0.1038(12) Uani 1 d . .
H12 H 0.2384(5) 0.2398(4) 1.2289(3) 0.125 Uiso 1 calc R .
C13 C 0.2244(5) 0.3986(6) 1.2729(4) 0.116(2) Uani 1 d . .
H13 H 0.2337(5) 0.3879(6) 1.3605(4) 0.139 Uiso 1 calc R .
C14 C 0.2098(5) 0.5025(5) 1.2221(4) 0.117(2) Uani 1 d . .
H14 H 0.2105(5) 0.5641(5) 1.2745(4) 0.141 Uiso 1 calc R .
C15 C 0.1940(4) 0.5149(3) 1.0917(3) 0.0861(10) Uani 1 d . .
H15 H 0.1836(4) 0.5852(3) 1.0550(3) 0.103 Uiso 1 calc R .
C16 C 0.4672(3) 0.2595(2) 0.6917(2) 0.0529(6) Uani 1 d . .
C17 C 0.5262(4) 0.2901(3) 0.5895(3) 0.0732(8) Uani 1 d . .
H17 H 0.5538(4) 0.3634(3) 0.5820(3) 0.088 Uiso 1 calc R .
C18 C 0.5443(5) 0.2143(4) 0.5002(3) 0.0966(11) Uani 1 d . .
H18 H 0.5838(5) 0.2364(4) 0.4323(3) 0.116 Uiso 1 calc R .
C19 C 0.5053(5) 0.1072(4) 0.5096(4) 0.0982(12) Uani 1 d . .
H19 H 0.5168(5) 0.0564(4) 0.4474(4) 0.118 Uiso 1 calc R .
C20 C 0.4488(4) 0.0730(3) 0.6105(4) 0.0914(10) Uani 1 d . .
H20 H 0.4227(4) -0.0008(3) 0.6169(4) 0.110 Uiso 1 calc R .
C21 C 0.4309(4) 0.1490(2) 0.7026(3) 0.0736(8) Uani 1 d . .
H21 H 0.3946(4) 0.1259(2) 0.7719(3) 0.088 Uiso 1 calc R .
C22 C 0.5463(3) 0.3409(2) 0.9554(2) 0.0525(6) Uani 1 d . .
C23 C 0.6550(3) 0.4175(3) 1.0030(3) 0.0747(8) Uani 1 d . .
H23 H 0.6647(3) 0.4807(3) 0.9560(3) 0.090 Uiso 1 calc R .
C24 C 0.7496(4) 0.3986(4) 1.1221(4) 0.1062(13) Uani 1 d . .
H24 H 0.8239(4) 0.4488(4) 1.1544(4) 0.127 Uiso 1 calc R .
C25 C 0.7331(5) 0.3057(4) 1.1920(3) 0.1001(11) Uani 1 d . .
H25 H 0.7962(5) 0.2938(4) 1.2716(3) 0.120 Uiso 1 calc R .
C26 C 0.6264(4) 0.2317(3) 1.1462(3) 0.0825(9) Uani 1 d . .
H26 H 0.6160(4) 0.1695(3) 1.1945(3) 0.099 Uiso 1 calc R .
C27 C 0.5336(3) 0.2480(2) 1.0289(3) 0.0661(7) Uani 1 d . .
H27 H 0.4609(3) 0.1963(2) 0.9978(3) 0.079 Uiso 1 calc R .

loop_
_geom_bond_atom_site_label_1
_geom_bond_atom_site_label_2
_geom_bond_distance
_geom_bond_site_symmetry_2
_geom_bond_publ_flag
P1 O1 1.476(2) . ?
P1 C16 1.803(2) . ?
P1 C1 1.811(2) . ?
P1 C22 1.812(2) . ?
N1 C12 1.340(4) . ?
N1 C11 1.342(4) . ?
C1 C2 1.558(3) . ?
C1 C6 1.564(4) . ?
C2 C11 1.492(4) . ?
C2 C3 1.568(4) . ?
C3 C7 1.499(5) . ?
C3 C4 1.543(5) . ?
C3 C8 1.561(5) . ?
C4 C5 1.516(5) . ?
C5 C6 1.534(5) . ?
C6 C8 1.532(5) . ?
C8 C9 1.539(5) . ?
C8 C10 1.549(4) . ?
C11 C15 1.367(4) . ?
C12 C13 1.366(7) . ?
C13 C14 1.360(7) . ?
C14 C15 1.377(6) . ?
C16 C17 1.388(4) . ?
C16 C21 1.388(4) . ?
C17 C18 1.362(5) . ?
C18 C19 1.355(6) . ?
C19 C20 1.374(6) . ?
C20 C21 1.384(4) . ?
C22 C23 1.386(4) . ?
C22 C27 1.390(3) . ?
C23 C24 1.393(5) . ?
C24 C25 1.376(6) . ?
C25 C26 1.349(6) . ?
C26 C27 1.366(4) . ?

loop_
_cod_related_entry_id
_cod_related_entry_database
_cod_related_entry_code
1 ChemSpider 21183942
